data_2108379
loop_
_publ_author_name
'Pavlyuk, Nazar'
'Dmytriv, Grygoriy'
'Pavlyuk, Volodymyr'
'Ehrenberg, Helmut'

_publ_section_title
;
 Li~20~Mg~6~Cu~13~Al~42~: a new ordered quaternary superstructure to the
 icosahedral <i>T</i>-Mg~32~(Zn,Al)~49~ phase with fullerene-like Al~60~
 cluster
;
_journal_coeditor_code RA5047
_journal_issue 2
_journal_name_full 'Acta Crystallographica Section B'
_journal_page_first
;
;
_journal_paper_doi 10.1107/S2052520619000349
_journal_volume 75
_journal_year 2019
_chemical_formula_sum 'Al84 Cu26 Li40 Mg12'
_chemical_formula_weight 4487.68
_space_group_crystal_system cubic
_space_group_IT_number 204
_space_group_name_Hall '-I 2 2 3'
_space_group_name_H-M_alt 'I m -3'
_symmetry_space_group_name_Hall '-I 2 2 3'
_symmetry_space_group_name_H-M 'I m -3'
_audit_creation_method SHELXL-2014/7
_cell_angle_alpha 90
_cell_angle_beta 90
_cell_angle_gamma 90
_cell_formula_units_Z 1
_cell_length_a 13.8451(2)
_cell_length_b 13.8451(2)
_cell_length_c 13.8451(2)
_cell_measurement_reflns_used 495
_cell_measurement_temperature 293(2)
_cell_measurement_theta_max 27.517
_cell_measurement_theta_min 2.080
_cell_volume 2653.92(7)
_computing_cell_refinement 'CrysAlis CCD (Oxford Diffraction, 2008)'
_computing_data_collection 'CrysAlis CCD (Oxford Diffraction, 2008)'
_computing_data_reduction 'CrysAlis RED (Oxford Diffraction, 2008)'
_computing_molecular_graphics 'DIAMOND (Brandenburg, 2006)'
_computing_publication_material 'SHELXL-2014/7 (Sheldrick, 2014)'
_computing_structure_refinement 'SHELXL-2014/7 (Sheldrick, 2014)'
_computing_structure_solution 'SHELXS-2014/7 (Sheldrick, 2014)'
_diffrn_ambient_temperature 293(2)
_diffrn_measured_fraction_theta_full 0.991
_diffrn_measured_fraction_theta_max 0.993
_diffrn_measurement_device_type 'Oxford Diffraction Xcalibur3 CCD'
_diffrn_measurement_method '\w scans'
_diffrn_radiation_type MoK\a
_diffrn_radiation_wavelength 0.71073
_diffrn_reflns_av_R_equivalents 0.0220
_diffrn_reflns_av_unetI/netI 0.0393
_diffrn_reflns_Laue_measured_fraction_full 0.991
_diffrn_reflns_Laue_measured_fraction_max 0.993
_diffrn_reflns_limit_h_max 12
_diffrn_reflns_limit_h_min -12
_diffrn_reflns_limit_k_max 12
_diffrn_reflns_limit_k_min -12
_diffrn_reflns_limit_l_max 18
_diffrn_reflns_limit_l_min -18
_diffrn_reflns_number 3444
_diffrn_reflns_point_group_measured_fraction_full 0.991
_diffrn_reflns_point_group_measured_fraction_max 0.993
_diffrn_reflns_theta_full 25.242
_diffrn_reflns_theta_max 27.517
_diffrn_reflns_theta_min 2.080
_diffrn_source 'fine-focus sealed tube'
_exptl_absorpt_coefficient_mu 5.878
_exptl_absorpt_correction_T_max 0.785
_exptl_absorpt_correction_T_min 0.662
_exptl_absorpt_correction_type analytical
_exptl_absorpt_process_details '(CrysAlis RED; Oxford Diffraction, 2008)'
_exptl_crystal_colour 'metallic grey'
_exptl_crystal_density_diffrn 2.808
_exptl_crystal_density_meas 2.81(3)
_exptl_crystal_density_method volumetric
_exptl_crystal_description prism
_exptl_crystal_F_000 2110
_exptl_crystal_size_max 0.07
_exptl_crystal_size_mid 0.06
_exptl_crystal_size_min 0.04
_refine_diff_density_max 0.534
_refine_diff_density_min -0.481
_refine_diff_density_rms 0.147
_refine_ls_extinction_coef 0.00138(13)
_refine_ls_extinction_expression Fc^*^=kFc[1+0.001xFc^2^\l^3^/sin(2\q)]^-1/4^
_refine_ls_extinction_method 'SHELXL-2014/7 (Sheldrick 2014'
_refine_ls_goodness_of_fit_ref 1.040
_refine_ls_matrix_type full
_refine_ls_number_parameters 42
_refine_ls_number_reflns 574
_refine_ls_number_restraints 0
_refine_ls_restrained_S_all 1.040
_refine_ls_R_factor_all 0.0241
_refine_ls_R_factor_gt 0.0231
_refine_ls_shift/su_max 0.000
_refine_ls_shift/su_mean 0.000
_refine_ls_structure_factor_coef Fsqd
_refine_ls_weighting_details 'w=1/[\s^2^(Fo^2^)+(0.0235P)^2^] where P=(Fo^2^+2Fc^2^)/3'
_refine_ls_weighting_scheme calc
_refine_ls_wR_factor_gt 0.0618
_refine_ls_wR_factor_ref 0.0619
_reflns_Friedel_coverage 0.000
_reflns_number_gt 495
_reflns_number_total 574
_reflns_threshold_expression 'I > 2\s(I)'
_cod_data_source_file ra5047Isup1.cif
_cod_data_source_block I
_cod_original_cell_volume 2653.92(12)
_cod_database_code 2108379
_shelx_shelxl_version_number 2014/7
_shelx_space_group_comment
;
The symmetry employed for this shelxl refinement is uniquely defined
by the following loop, which should always be used as a source of
symmetry information in preference to the above space-group names.
They are only intended as comments.
;

loop_
_space_group_symop_operation_xyz
'x, y, z'
'z, x, y'
'y, z, x'
'-y, -z, x'
'z, -x, -y'
'-y, z, -x'
'-z, -x, y'
'-z, x, -y'
'y, -z, -x'
'-x, -y, z'
'x, -y, -z'
'-x, y, -z'
'x+1/2, y+1/2, z+1/2'
'z+1/2, x+1/2, y+1/2'
'y+1/2, z+1/2, x+1/2'
'-y+1/2, -z+1/2, x+1/2'
'z+1/2, -x+1/2, -y+1/2'
'-y+1/2, z+1/2, -x+1/2'
'-z+1/2, -x+1/2, y+1/2'
'-z+1/2, x+1/2, -y+1/2'
'y+1/2, -z+1/2, -x+1/2'
'-x+1/2, -y+1/2, z+1/2'
'x+1/2, -y+1/2, -z+1/2'
'-x+1/2, y+1/2, -z+1/2'
'-x, -y, -z'
'-z, -x, -y'
'-y, -z, -x'
'y, z, -x'
'-z, x, y'
'y, -z, x'
'z, x, -y'
'z, -x, y'
'-y, z, x'
'x, y, -z'
'-x, y, z'
'x, -y, z'
'-x+1/2, -y+1/2, -z+1/2'
'-z+1/2, -x+1/2, -y+1/2'
'-y+1/2, -z+1/2, -x+1/2'
'y+1/2, z+1/2, -x+1/2'
'-z+1/2, x+1/2, y+1/2'
'y+1/2, -z+1/2, x+1/2'
'z+1/2, x+1/2, -y+1/2'
'z+1/2, -x+1/2, y+1/2'
'-y+1/2, z+1/2, x+1/2'
'x+1/2, y+1/2, -z+1/2'
'-x+1/2, y+1/2, z+1/2'
'x+1/2, -y+1/2, z+1/2'

loop_
_atom_site_label
_atom_site_type_symbol
_atom_site_fract_x
_atom_site_fract_y
_atom_site_fract_z
_atom_site_U_iso_or_equiv
_atom_site_adp_type
_atom_site_occupancy
_atom_site_site_symmetry_order
_atom_site_calc_flag
_atom_site_refinement_flags_posn
_atom_site_refinement_flags_adp
_atom_site_refinement_flags_occupancy
Al1 Al 0.09701(5) 0.30352(5) 0.33789(5) 0.0060(2) Uani 1 1 d . . .
Al2 Al 0.0000 0.15946(7) 0.09465(7) 0.0063(2) Uani 1 2 d S T P
Al3 Al 0.08977(11) 0.0000 0.5000 0.0057(3) Uani 1 4 d S T P
Cu1 Cu 0.0000 0.31443(3) 0.17788(3) 0.00613(17) Uani 1 2 d S T P
Cu2 Cu 0.0000 0.0000 0.0000 0.0058(3) Uani 1 24 d S T P
Mg1 Mg 0.29644(13) 0.0000 0.5000 0.0084(4) Uani 1 4 d S T P
Li1 Li 0.0000 0.1157(5) 0.3027(4) 0.0121(12) Uani 1 2 d S T P
Li2 Li 0.1858(3) 0.1858(3) 0.1858(3) 0.0125(16) Uani 1 3 d S T P

loop_
_atom_site_aniso_label
_atom_site_aniso_U_11
_atom_site_aniso_U_22
_atom_site_aniso_U_33
_atom_site_aniso_U_23
_atom_site_aniso_U_13
_atom_site_aniso_U_12
Al1 0.0057(3) 0.0064(4) 0.0058(3) -0.0001(2) 0.0002(3) 0.0000(3)
Al2 0.0064(5) 0.0056(5) 0.0068(5) 0.0005(4) 0.000 0.000
Al3 0.0063(7) 0.0058(7) 0.0050(7) 0.000 0.000 0.000
Cu1 0.0061(2) 0.0063(2) 0.0060(2) 0.00008(15) 0.000 0.000
Cu2 0.0058(3) 0.0058(3) 0.0058(3) 0.000 0.000 0.000
Mg1 0.0074(8) 0.0089(8) 0.0089(8) 0.000 0.000 0.000
Li1 0.016(3) 0.012(3) 0.008(3) -0.001(2) 0.000 0.000
Li2 0.0125(16) 0.0125(16) 0.0125(16) -0.0011(17) -0.0011(17) -0.0011(17)

loop_
_atom_type_symbol
_atom_type_description
_atom_type_scat_dispersion_real
_atom_type_scat_dispersion_imag
_atom_type_scat_source
Al Al 0.0645 0.0514 'International Tables Vol C Tables 4.2.6.8 and 6.1.1.4'
Li Li -0.0003 0.0001 'International Tables Vol C Tables 4.2.6.8 and 6.1.1.4'
Cu Cu 0.3201 1.2651 'International Tables Vol C Tables 4.2.6.8 and 6.1.1.4'
Mg Mg 0.0486 0.0363 'International Tables Vol C Tables 4.2.6.8 and 6.1.1.4'

loop_
_geom_angle_atom_site_label_1
_geom_angle_atom_site_label_2
_geom_angle_atom_site_label_3
_geom_angle
_geom_angle_site_symmetry_1
_geom_angle_site_symmetry_3
Al1 Al1 Al1 119.481(8) 39 38
Al1 Al1 Cu1 60.80(3) 39 39
Al1 Al1 Cu1 116.51(4) 38 39
Al1 Al1 Cu1 128.61(4) 39 .
Al1 Al1 Cu1 59.84(3) 38 .
Cu1 Al1 Cu1 170.55(3) 39 .
Al1 Al1 Al1 122.58(2) 39 35
Al1 Al1 Al1 110.63(2) 38 35
Cu1 Al1 Al1 118.492(18) 39 35
Cu1 Al1 Al1 58.832(17) . 35
Al1 Al1 Li2 66.54(5) 39 .
Al1 Al1 Li2 66.54(5) 38 .
Cu1 Al1 Li2 118.86(11) 39 .
Cu1 Al1 Li2 68.68(9) . .
Al1 Al1 Li2 114.78(13) 35 .
Al1 Al1 Mg1 67.61(3) 39 38
Al1 Al1 Mg1 172.90(3) 38 38
Cu1 Al1 Mg1 66.49(2) 39 38
Cu1 Al1 Mg1 116.09(3) . 38
Al1 Al1 Mg1 63.008(16) 35 38
Li2 Al1 Mg1 118.35(7) . 38
Al1 Al1 Li1 68.33(8) 39 .
Al1 Al1 Li1 120.37(12) 38 .
Cu1 Al1 Li1 116.57(11) 39 .
Cu1 Al1 Li1 71.12(11) . .
Al1 Al1 Li1 63.09(6) 35 .
Li2 Al1 Li1 65.46(14) . .
Mg1 Al1 Li1 60.61(12) 38 .
Al1 Al1 Li2 62.67(3) 39 37
Al1 Al1 Li2 62.67(3) 38 37
Cu1 Al1 Li2 67.42(10) 39 37
Cu1 Al1 Li2 114.74(9) . 37
Al1 Al1 Li2 173.18(5) 35 37
Li2 Al1 Li2 62.2(3) . 37
Mg1 Al1 Li2 123.76(4) 38 37
Li1 Al1 Li2 118.32(12) . 37
Al1 Al1 Mg1 166.93(5) 39 3
Al1 Al1 Mg1 62.39(4) 38 3
Cu1 Al1 Mg1 106.35(4) 39 3
Cu1 Al1 Mg1 64.21(3) . 3
Al1 Al1 Mg1 64.215(14) 35 3
Li2 Al1 Mg1 122.58(4) . 3
Mg1 Al1 Mg1 110.83(2) 38 3
Li1 Al1 Mg1 123.00(8) . 3
Li2 Al1 Mg1 111.64(6) 37 3
Al1 Al1 Li1 110.79(11) 39 38
Al1 Al1 Li1 62.06(12) 38 38
Cu1 Al1 Li1 61.36(11) 39 38
Cu1 Al1 Li1 110.81(11) . 38
Al1 Al1 Li1 116.42(10) 35 38
Li2 Al1 Li1 116.46(16) . 38
Mg1 Al1 Li1 116.97(13) 38 38
Li1 Al1 Li1 177.57(19) . 38
Li2 Al1 Li1 62.48(15) 37 38
Mg1 Al1 Li1 57.59(10) 3 38
Cu1 Al2 Cu2 177.55(5) . .
Cu1 Al2 Al2 118.24(3) . 34
Cu2 Al2 Al2 59.31(2) . 34
Cu1 Al2 Al2 123.99(3) . 29
Cu2 Al2 Al2 58.017(6) . 29
Al2 Al2 Al2 109.27(3) 34 29
Cu1 Al2 Al2 123.99(3) . 2
Cu2 Al2 Al2 58.017(6) . 2
Al2 Al2 Al2 109.27(3) 34 2
Al2 Al2 Al2 57.61(5) 29 2
Cu1 Al2 Al2 121.24(2) . 6
Cu2 Al2 Al2 58.017(6) . 6
Al2 Al2 Al2 61.20(3) 34 6
Al2 Al2 Al2 60.0 29 6
Al2 Al2 Al2 106.39(4) 2 6
Cu1 Al2 Al2 121.24(2) . 3
Cu2 Al2 Al2 58.017(6) . 3
Al2 Al2 Al2 61.20(3) 34 3
Al2 Al2 Al2 106.39(4) 29 3
Al2 Al2 Al2 60.0 2 3
Al2 Al2 Al2 108.539(10) 6 3
Cu1 Al2 Li1 66.85(9) . 3
Cu2 Al2 Li1 111.20(9) . 3
Al2 Al2 Li1 62.79(6) 34 3
Al2 Al2 Li1 169.03(10) 29 3
Al2 Al2 Li1 116.31(13) 2 3
Al2 Al2 Li1 117.50(9) 6 3
Al2 Al2 Li1 63.53(12) 3 3
Cu1 Al2 Li1 66.85(9) . 6
Cu2 Al2 Li1 111.20(9) . 6
Al2 Al2 Li1 62.79(6) 34 6
Al2 Al2 Li1 116.31(13) 29 6
Al2 Al2 Li1 169.03(10) 2 6
Al2 Al2 Li1 63.53(12) 6 6
Al2 Al2 Li1 117.50(9) 3 6
Li1 Al2 Li1 68.0(2) 3 6
Cu1 Al2 Li2 71.46(9) . 29
Cu2 Al2 Li2 109.36(9) . 29
Al2 Al2 Li2 115.91(4) 34 29
Al2 Al2 Li2 61.91(7) 29 29
Al2 Al2 Li2 112.79(6) 2 29
Al2 Al2 Li2 61.91(7) 6 29
Al2 Al2 Li2 167.20(9) 3 29
Li1 Al2 Li2 127.60(14) 3 29
Li1 Al2 Li2 67.34(10) 6 29
Cu1 Al2 Li2 71.46(9) . .
Cu2 Al2 Li2 109.36(9) . .
Al2 Al2 Li2 115.91(4) 34 .
Al2 Al2 Li2 112.79(6) 29 .
Al2 Al2 Li2 61.92(7) 2 .
Al2 Al2 Li2 167.20(9) 6 .
Al2 Al2 Li2 61.91(7) 3 .
Li1 Al2 Li2 67.34(10) 3 .
Li1 Al2 Li2 127.60(14) 6 .
Li2 Al2 Li2 125.90(12) 29 .
Cu1 Al2 Li1 73.64(13) . .
Cu2 Al2 Li1 108.81(13) . .
Al2 Al2 Li1 168.12(13) 34 .
Al2 Al2 Li1 60.66(11) 29 .
Al2 Al2 Li1 60.66(11) 2 .
Al2 Al2 Li1 113.80(7) 6 .
Al2 Al2 Li1 113.80(7) 3 .
Li1 Al2 Li1 126.14(15) 3 .
Li1 Al2 Li1 126.14(15) 6 .
Li2 Al2 Li1 66.32(4) 29 .
Li2 Al2 Li1 66.32(4) . .
Al3 Al3 Cu1 115.40(3) 25_556 5_556
Al3 Al3 Cu1 115.40(3) 25_556 2
Cu1 Al3 Cu1 129.20(6) 5_556 2
Al3 Al3 Mg1 180.0 25_556 .
Cu1 Al3 Mg1 64.60(3) 5_556 .
Cu1 Al3 Mg1 64.60(3) 2 .
Al3 Al3 Mg1 66.20(3) 25_556 14_445
Cu1 Al3 Mg1 99.966(6) 5_556 14_445
Cu1 Al3 Mg1 99.966(6) 2 14_445
Mg1 Al3 Mg1 113.80(3) . 14_445
Al3 Al3 Mg1 66.20(3) 25_556 38
Cu1 Al3 Mg1 99.966(6) 5_556 38
Cu1 Al3 Mg1 99.966(6) 2 38
Mg1 Al3 Mg1 113.80(3) . 38
Mg1 Al3 Mg1 132.40(6) 14_445 38
Al2 Cu1 Al1 117.882(18) . 38
Al2 Cu1 Al1 117.882(18) . 17_455
Al1 Cu1 Al1 121.66(4) 38 17_455
Al2 Cu1 Al1 110.65(3) . 35
Al1 Cu1 Al1 113.21(2) 38 35
Al1 Cu1 Al1 59.36(2) 17_455 35
Al2 Cu1 Al1 110.65(3) . .
Al1 Cu1 Al1 59.36(2) 38 .
Al1 Cu1 Al1 113.21(2) 17_455 .
Al1 Cu1 Al1 62.33(3) 35 .
Al2 Cu1 Al3 126.36(4) . 3
Al1 Cu1 Al3 67.17(2) 38 3
Al1 Cu1 Al3 67.17(2) 17_455 3
Al1 Cu1 Al3 114.75(3) 35 3
Al1 Cu1 Al3 114.76(3) . 3
Al2 Cu1 Li1 63.59(12) . 6
Al1 Cu1 Li1 125.85(11) 38 6
Al1 Cu1 Li1 68.59(11) 17_455 6
Al1 Cu1 Li1 115.44(11) 35 6
Al1 Cu1 Li1 173.24(12) . 6
Al3 Cu1 Li1 72.00(12) 3 6
Al2 Cu1 Li1 63.59(12) . 3
Al1 Cu1 Li1 68.59(11) 38 3
Al1 Cu1 Li1 125.85(11) 17_455 3
Al1 Cu1 Li1 173.24(12) 35 3
Al1 Cu1 Li1 115.44(11) . 3
Al3 Cu1 Li1 72.00(12) 3 3
Li1 Cu1 Li1 66.0(2) 6 3
Al2 Cu1 Mg1 175.66(4) . 3
Al1 Cu1 Mg1 62.875(19) 38 3
Al1 Cu1 Mg1 62.875(19) 17_455 3
Al1 Cu1 Mg1 65.76(3) 35 3
Al1 Cu1 Mg1 65.76(3) . 3
Al3 Cu1 Mg1 57.97(4) 3 3
Li1 Cu1 Mg1 119.82(12) 6 3
Li1 Cu1 Mg1 119.82(12) 3 3
Al2 Cu1 Li2 61.01(14) . 29
Al1 Cu1 Li2 170.17(2) 38 29
Al1 Cu1 Li2 63.28(12) 17_455 29
Al1 Cu1 Li2 60.77(11) 35 29
Al1 Cu1 Li2 111.24(4) . 29
Al3 Cu1 Li2 121.93(6) 3 29
Li1 Cu1 Li2 63.29(12) 6 29
Li1 Cu1 Li2 116.44(16) 3 29
Mg1 Cu1 Li2 117.42(14) 3 29
Al2 Cu1 Li2 61.02(14) . .
Al1 Cu1 Li2 63.28(12) 38 .
Al1 Cu1 Li2 170.17(2) 17_455 .
Al1 Cu1 Li2 111.24(4) 35 .
Al1 Cu1 Li2 60.77(11) . .
Al3 Cu1 Li2 121.93(6) 3 .
Li1 Cu1 Li2 116.44(16) 6 .
Li1 Cu1 Li2 63.29(12) 3 .
Mg1 Cu1 Li2 117.42(14) 3 .
Li2 Cu1 Li2 110.5(2) 29 .
Al2 Cu1 Li1 60.37(11) . .
Al1 Cu1 Li1 110.53(4) 38 .
Al1 Cu1 Li1 110.53(4) 17_455 .
Al1 Cu1 Li1 59.78(9) 35 .
Al1 Cu1 Li1 59.78(9) . .
Al3 Cu1 Li1 173.27(11) 3 .
Li1 Cu1 Li1 113.47(18) 6 .
Li1 Cu1 Li1 113.47(18) 3 .
Mg1 Cu1 Li1 115.30(12) 3 .
Li2 Cu1 Li1 59.97(6) 29 .
Li2 Cu1 Li1 59.97(6) . .
Al2 Cu2 Al2 180.00(5) 27 3
Al2 Cu2 Al2 63.966(12) 27 25
Al2 Cu2 Al2 116.034(12) 3 25
Al2 Cu2 Al2 116.034(12) 27 2
Al2 Cu2 Al2 63.966(12) 3 2
Al2 Cu2 Al2 116.034(12) 25 2
Al2 Cu2 Al2 63.966(12) 27 26
Al2 Cu2 Al2 116.034(12) 3 26
Al2 Cu2 Al2 63.966(12) 25 26
Al2 Cu2 Al2 180.00(2) 2 26
Al2 Cu2 Al2 116.034(12) 27 34
Al2 Cu2 Al2 63.966(12) 3 34
Al2 Cu2 Al2 118.62(5) 25 34
Al2 Cu2 Al2 116.034(12) 2 34
Al2 Cu2 Al2 63.966(12) 26 34
Al2 Cu2 Al2 63.966(12) 27 10
Al2 Cu2 Al2 116.034(12) 3 10
Al2 Cu2 Al2 61.38(5) 25 10
Al2 Cu2 Al2 63.966(12) 2 10
Al2 Cu2 Al2 116.034(12) 26 10
Al2 Cu2 Al2 180.00(5) 34 10
Al2 Cu2 Al2 116.034(12) 27 5
Al2 Cu2 Al2 63.966(12) 3 5
Al2 Cu2 Al2 63.966(12) 25 5
Al2 Cu2 Al2 118.62(5) 2 5
Al2 Cu2 Al2 61.38(5) 26 5
Al2 Cu2 Al2 63.966(12) 34 5
Al2 Cu2 Al2 116.034(12) 10 5
Al2 Cu2 Al2 63.966(12) 27 29
Al2 Cu2 Al2 116.034(12) 3 29
Al2 Cu2 Al2 116.034(12) 25 29
Al2 Cu2 Al2 61.38(5) 2 29
Al2 Cu2 Al2 118.62(5) 26 29
Al2 Cu2 Al2 116.034(12) 34 29
Al2 Cu2 Al2 63.966(12) 10 29
Al2 Cu2 Al2 180.00(5) 5 29
Al2 Cu2 Al2 61.38(5) 27 6
Al2 Cu2 Al2 118.62(5) 3 6
Al2 Cu2 Al2 116.034(12) 25 6
Al2 Cu2 Al2 116.034(12) 2 6
Al2 Cu2 Al2 63.966(12) 26 6
Al2 Cu2 Al2 63.966(12) 34 6
Al2 Cu2 Al2 116.034(12) 10 6
Al2 Cu2 Al2 116.034(12) 5 6
Al2 Cu2 Al2 63.966(12) 29 6
Al2 Cu2 Al2 118.62(5) 27 30
Al2 Cu2 Al2 61.38(5) 3 30
Al2 Cu2 Al2 63.966(12) 25 30
Al2 Cu2 Al2 63.966(12) 2 30
Al2 Cu2 Al2 116.034(12) 26 30
Al2 Cu2 Al2 116.034(12) 34 30
Al2 Cu2 Al2 63.966(12) 10 30
Al2 Cu2 Al2 63.966(12) 5 30
Al2 Cu2 Al2 116.034(12) 29 30
Al2 Cu2 Al2 180.00(5) 6 30
Al2 Cu2 Al2 116.034(12) 27 .
Al2 Cu2 Al2 63.966(12) 3 .
Al2 Cu2 Al2 180.0 25 .
Al2 Cu2 Al2 63.965(12) 2 .
Al2 Cu2 Al2 116.035(12) 26 .
Al2 Cu2 Al2 61.38(5) 34 .
Al2 Cu2 Al2 118.62(5) 10 .
Al2 Cu2 Al2 116.035(12) 5 .
Al2 Cu2 Al2 63.965(12) 29 .
Al2 Cu2 Al2 63.966(12) 6 .
Al2 Cu2 Al2 116.034(12) 30 .
Al3 Mg1 Al1 62.12(3) . 18_545
Al3 Mg1 Al1 62.12(3) . 45_545
Al1 Mg1 Al1 53.98(3) 18_545 45_545
Al3 Mg1 Al1 62.12(3) . 16
Al1 Mg1 Al1 124.23(7) 18_545 16
Al1 Mg1 Al1 98.66(5) 45_545 16
Al3 Mg1 Al1 62.12(3) . 39
Al1 Mg1 Al1 98.66(5) 18_545 39
Al1 Mg1 Al1 124.23(7) 45_545 39
Al1 Mg1 Al1 53.98(3) 16 39
Al3 Mg1 Li1 114.00(13) . 39
Al1 Mg1 Li1 152.02(4) 18_545 39
Al1 Mg1 Li1 152.02(4) 45_545 39
Al1 Mg1 Li1 59.82(11) 16 39
Al1 Mg1 Li1 59.82(11) 39 39
Al3 Mg1 Li1 114.00(13) . 18_545
Al1 Mg1 Li1 59.82(10) 18_545 18_545
Al1 Mg1 Li1 59.82(10) 45_545 18_545
Al1 Mg1 Li1 152.02(4) 16 18_545
Al1 Mg1 Li1 152.02(4) 39 18_545
Li1 Mg1 Li1 132.0(3) 39 18_545
Al3 Mg1 Cu1 57.42(3) . 2
Al1 Mg1 Cu1 50.63(2) 18_545 2
Al1 Mg1 Cu1 97.51(4) 45_545 2
Al1 Mg1 Cu1 97.51(4) 16 2
Al1 Mg1 Cu1 50.63(2) 39 2
Li1 Mg1 Cu1 102.65(6) 39 2
Li1 Mg1 Cu1 102.65(6) 18_545 2
Al3 Mg1 Cu1 57.42(3) . 5_556
Al1 Mg1 Cu1 97.51(4) 18_545 5_556
Al1 Mg1 Cu1 50.63(2) 45_545 5_556
Al1 Mg1 Cu1 50.63(2) 16 5_556
Al1 Mg1 Cu1 97.51(4) 39 5_556
Li1 Mg1 Cu1 102.65(6) 39 5_556
Li1 Mg1 Cu1 102.65(6) 18_545 5_556
Cu1 Mg1 Cu1 114.85(6) 2 5_556
Al3 Mg1 Al3 156.20(3) . 15_545
Al1 Mg1 Al3 127.67(4) 18_545 15_545
Al1 Mg1 Al3 104.17(3) 45_545 15_545
Al1 Mg1 Al3 104.17(3) 16 15_545
Al1 Mg1 Al3 127.67(4) 39 15_545
Li1 Mg1 Al3 68.15(12) 39 15_545
Li1 Mg1 Al3 68.15(12) 18_545 15_545
Cu1 Mg1 Al3 146.37(5) 2 15_545
Cu1 Mg1 Al3 98.78(3) 5_556 15_545
Al3 Mg1 Al3 156.20(3) . 39
Al1 Mg1 Al3 104.17(3) 18_545 39
Al1 Mg1 Al3 127.67(4) 45_545 39
Al1 Mg1 Al3 127.67(4) 16 39
Al1 Mg1 Al3 104.17(3) 39 39
Li1 Mg1 Al3 68.15(12) 39 39
Li1 Mg1 Al3 68.15(12) 18_545 39
Cu1 Mg1 Al3 98.78(3) 2 39
Cu1 Mg1 Al3 146.37(5) 5_556 39
Al3 Mg1 Al3 47.59(6) 15_545 39
Al3 Mg1 Al1 100.71(4) . 31_556
Al1 Mg1 Al1 144.76(4) 18_545 31_556
Al1 Mg1 Al1 90.972(13) 45_545 31_556
Al1 Mg1 Al1 49.99(2) 16 31_556
Al1 Mg1 Al1 99.026(17) 39 31_556
Li1 Mg1 Al1 61.772(18) 39 31_556
Li1 Mg1 Al1 108.77(6) 18_545 31_556
Cu1 Mg1 Al1 147.41(4) 2 31_556
Cu1 Mg1 Al1 50.031(15) 5_556 31_556
Al3 Mg1 Al1 58.29(3) 15_545 31_556
Al3 Mg1 Al1 100.69(5) 39 31_556
Al2 Li1 Al2 54.41(12) 29 2
Al2 Li1 Cu1 49.56(8) 29 29
Al2 Li1 Cu1 96.70(18) 2 29
Al2 Li1 Cu1 96.70(18) 29 2
Al2 Li1 Cu1 49.56(8) 2 2
Cu1 Li1 Cu1 113.6(2) 29 2
Al2 Li1 Al2 55.81(11) 29 .
Al2 Li1 Al2 55.81(11) 2 .
Cu1 Li1 Al2 99.57(14) 29 .
Cu1 Li1 Al2 99.57(14) 2 .
Al2 Li1 Al1 144.1(2) 29 .
Al2 Li1 Al1 113.36(11) 2 .
Cu1 Li1 Al1 147.88(17) 29 .
Cu1 Li1 Al1 95.12(6) 2 .
Al2 Li1 Al1 88.88(16) . .
Al2 Li1 Al1 113.36(11) 29 35
Al2 Li1 Al1 144.1(2) 2 35
Cu1 Li1 Al1 95.12(6) 29 35
Cu1 Li1 Al1 147.88(17) 2 35
Al2 Li1 Al1 88.88(16) . 35
Al1 Li1 Al1 53.83(12) . 35
Al2 Li1 Mg1 149.24(12) 29 38
Al2 Li1 Mg1 149.24(12) 2 38
Cu1 Li1 Mg1 99.84(14) 29 38
Cu1 Li1 Mg1 99.84(14) 2 38
Al2 Li1 Mg1 144.1(2) . 38
Al1 Li1 Mg1 59.56(12) . 38
Al1 Li1 Mg1 59.56(12) 35 38
Al2 Li1 Al1 145.22(17) 29 39
Al2 Li1 Al1 91.40(6) 2 39
Cu1 Li1 Al1 144.8(2) 29 39
Cu1 Li1 Al1 50.06(3) 2 39
Al2 Li1 Al1 113.15(12) . 39
Al1 Li1 Al1 49.60(7) . 39
Al1 Li1 Al1 98.10(17) 35 39
Mg1 Li1 Al1 60.64(10) 38 39
Al2 Li1 Al1 91.40(6) 29 21_455
Al2 Li1 Al1 145.22(17) 2 21_455
Cu1 Li1 Al1 50.06(3) 29 21_455
Cu1 Li1 Al1 144.8(2) 2 21_455
Al2 Li1 Al1 113.15(12) . 21_455
Al1 Li1 Al1 98.10(17) . 21_455
Al1 Li1 Al1 49.60(7) 35 21_455
Mg1 Li1 Al1 60.64(10) 38 21_455
Al1 Li1 Al1 121.3(2) 39 21_455
Al2 Li1 Li2 56.67(13) 29 29
Al2 Li1 Li2 100.8(2) 2 29
Cu1 Li1 Li2 61.23(4) 29 29
Cu1 Li1 Li2 150.3(3) 2 29
Al2 Li1 Li2 56.01(14) . 29
Al1 Li1 Li2 100.47(19) . 29
Al1 Li1 Li2 56.75(14) 35 29
Mg1 Li1 Li2 109.85(19) 38 29
Al1 Li1 Li2 150.0(2) 39 29
Al1 Li1 Li2 57.34(12) 21_455 29
Al2 Li1 Li2 100.8(2) 29 .
Al2 Li1 Li2 56.67(13) 2 .
Cu1 Li1 Li2 150.3(3) 29 .
Cu1 Li1 Li2 61.23(4) 2 .
Al2 Li1 Li2 56.01(14) . .
Al1 Li1 Li2 56.75(14) . .
Al1 Li1 Li2 100.47(19) 35 .
Mg1 Li1 Li2 109.85(19) 38 .
Al1 Li1 Li2 57.34(12) 39 .
Al1 Li1 Li2 150.0(2) 21_455 .
Li2 Li1 Li2 107.5(2) 29 .
Al2 Li2 Al2 56.17(14) . 3
Al2 Li2 Al2 56.17(14) . 2
Al2 Li2 Al2 56.17(14) 3 2
Al2 Li2 Al1 113.73(8) . 3
Al2 Li2 Al1 90.61(6) 3 3
Al2 Li2 Al1 146.03(17) 2 3
Al2 Li2 Al1 146.03(17) . 2
Al2 Li2 Al1 113.73(8) 3 2
Al2 Li2 Al1 90.61(6) 2 2
Al1 Li2 Al1 97.75(17) 3 2
Al2 Li2 Al1 90.61(6) . .
Al2 Li2 Al1 146.03(17) 3 .
Al2 Li2 Al1 113.73(8) 2 .
Al1 Li2 Al1 97.75(17) 3 .
Al1 Li2 Al1 97.75(17) 2 .
Al2 Li2 Al1 147.47(16) . 37
Al2 Li2 Al1 92.88(5) 3 37
Al2 Li2 Al1 117.62(8) 2 37
Al1 Li2 Al1 50.78(7) 3 37
Al1 Li2 Al1 50.78(7) 2 37
Al1 Li2 Al1 117.8(3) . 37
Al2 Li2 Al1 92.88(5) . 38
Al2 Li2 Al1 117.62(8) 3 38
Al2 Li2 Al1 147.47(16) 2 38
Al1 Li2 Al1 50.78(7) 3 38
Al1 Li2 Al1 117.8(3) 2 38
Al1 Li2 Al1 50.79(7) . 38
Al1 Li2 Al1 93.69(17) 37 38
Al2 Li2 Al1 117.62(8) . 39
Al2 Li2 Al1 147.47(16) 3 39
Al2 Li2 Al1 92.88(5) 2 39
Al1 Li2 Al1 117.8(3) 3 39
Al1 Li2 Al1 50.78(7) 2 39
Al1 Li2 Al1 50.78(7) . 39
Al1 Li2 Al1 93.69(17) 37 39
Al1 Li2 Al1 93.69(17) 38 39
Al2 Li2 Li2 147.07(9) . 37
Al2 Li2 Li2 147.07(9) 3 37
Al2 Li2 Li2 147.07(9) 2 37
Al1 Li2 Li2 60.44(13) 3 37
Al1 Li2 Li2 60.44(13) 2 37
Al1 Li2 Li2 60.44(13) . 37
Al1 Li2 Li2 57.39(13) 37 37
Al1 Li2 Li2 57.39(13) 38 37
Al1 Li2 Li2 57.39(13) 39 37
Al2 Li2 Cu1 98.23(17) . 3
Al2 Li2 Cu1 47.52(6) 3 3
Al2 Li2 Cu1 96.52(16) 2 3
Al1 Li2 Cu1 50.55(2) 3 3
Al1 Li2 Cu1 91.92(5) 2 3
Al1 Li2 Cu1 147.98(17) . 3
Al1 Li2 Cu1 49.30(2) 37 3
Al1 Li2 Cu1 97.85(6) 38 3
Al1 Li2 Cu1 141.66(16) 39 3
Li2 Li2 Cu1 99.57(14) 37 3
Al2 Li2 Cu1 96.52(16) . 2
Al2 Li2 Cu1 98.23(17) 3 2
Al2 Li2 Cu1 47.52(6) 2 2
Al1 Li2 Cu1 147.98(17) 3 2
Al1 Li2 Cu1 50.55(2) 2 2
Al1 Li2 Cu1 91.92(5) . 2
Al1 Li2 Cu1 97.85(6) 37 2
Al1 Li2 Cu1 141.66(16) 38 2
Al1 Li2 Cu1 49.30(2) 39 2
Li2 Li2 Cu1 99.57(14) 37 2
Cu1 Li2 Cu1 117.29(8) 3 2

loop_
_geom_bond_atom_site_label_1
_geom_bond_atom_site_label_2
_geom_bond_distance
_geom_bond_site_symmetry_2
Al1 Al1 2.5578(7) 39
Al1 Al1 2.5578(7) 38
Al1 Cu1 2.5704(7) 39
Al1 Cu1 2.5952(8) .
Al1 Al1 2.6862(15) 35
Al1 Li2 2.933(4) .
Al1 Mg1 2.9591(11) 38
Al1 Li1 2.967(6) .
Al1 Li2 3.029(4) 37
Al1 Mg1 3.0876(8) 3
Al1 Li1 3.121(3) 38
Al2 Cu1 2.4354(11) .
Al2 Cu2 2.5673(10) .
Al2 Al2 2.621(2) 34
Al2 Al2 2.7197(12) 29
Al2 Al2 2.7197(12) 2
Al2 Al2 2.7197(12) 6
Al2 Al2 2.7197(12) 3
Al2 Li1 2.866(6) 3
Al2 Li1 2.866(6) 6
Al2 Li2 2.888(7) 29
Al2 Li2 2.888(7) .
Al2 Li1 2.943(6) .
Al3 Al3 2.486(3) 25_556
Al3 Cu1 2.8441(8) 5_556
Al3 Cu1 2.8441(8) 2
Al3 Mg1 2.861(2) .
Al3 Mg1 3.0802(18) 14_445
Al3 Mg1 3.0802(18) 38
Cu1 Al1 2.5704(7) 38
Cu1 Al1 2.5704(7) 17_455
Cu1 Al1 2.5951(8) 35
Cu1 Al3 2.8441(8) 3
Cu1 Li1 2.942(4) 6
Cu1 Li1 2.942(4) 3
Cu1 Mg1 3.0489(11) 3
Cu1 Li2 3.1306(13) 29
Cu1 Li2 3.1307(13) .
Cu1 Li1 3.249(6) .
Cu2 Al2 2.5673(10) 27
Cu2 Al2 2.5673(10) 3
Cu2 Al2 2.5673(10) 25
Cu2 Al2 2.5673(10) 2
Cu2 Al2 2.5673(10) 26
Cu2 Al2 2.5673(10) 34
Cu2 Al2 2.5673(10) 10
Cu2 Al2 2.5673(10) 5
Cu2 Al2 2.5673(10) 29
Cu2 Al2 2.5673(10) 6
Cu2 Al2 2.5673(10) 30
Mg1 Al1 2.9592(11) 18_545
Mg1 Al1 2.9592(11) 45_545
Mg1 Al1 2.9592(11) 16
Mg1 Al1 2.9592(11) 39
Mg1 Li1 2.991(6) 39
Mg1 Li1 2.991(6) 18_545
Mg1 Cu1 3.0489(11) 2
Mg1 Cu1 3.0489(11) 5_556
Mg1 Al3 3.0801(18) 15_545
Mg1 Al3 3.0801(18) 39
Mg1 Al1 3.0876(8) 31_556
Li1 Al2 2.866(6) 29
Li1 Al2 2.866(6) 2
Li1 Cu1 2.942(4) 29
Li1 Cu1 2.942(4) 2
Li1 Al1 2.967(6) 35
Li1 Mg1 2.991(6) 38
Li1 Al1 3.121(3) 39
Li1 Al1 3.121(3) 21_455
Li1 Li2 3.190(5) 29
Li1 Li2 3.190(5) .
Li2 Al2 2.888(7) 3
Li2 Al2 2.888(7) 2
Li2 Al1 2.933(4) 3
Li2 Al1 2.933(4) 2
Li2 Al1 3.029(4) 37
Li2 Al1 3.029(4) 38
Li2 Al1 3.029(4) 39
Li2 Li2 3.079(16) 37
Li2 Cu1 3.1306(13) 3
Li2 Cu1 3.1306(13) 2

_cod_database_fobs_code 2108379
